data_4307510
loop_
_publ_author_name
'Martin Br\"oring'
'Serguei Prikhodovski'
'Carsten D. Brandt'
'Esther C\'onsul Tejero'
'Silke K\"ohler'
'Clemens Pietzonka'

_publ_section_title
;
Cyanide-Promoted Demetalation of TrpyNiNCO: A Route to Sensitive
Metallotripyrrins of CoII, FeII, and MnII
;
_journal_name_full 'Inorganic Chemistry'
_journal_page_first 917
_journal_page_last 925
_journal_paper_doi 10.1021/ic062009t
_journal_volume 46
_journal_year 2007
_chemical_formula_sum 'C27 H34 Co N4 S'
_chemical_formula_weight 505.57
_chemical_name_systematic
;
 ?
;
_space_group_IT_number 14
_symmetry_cell_setting monoclinic
_symmetry_space_group_name_Hall '-P 2yn'
_symmetry_space_group_name_H-M 'P 1 21/n 1'
_atom_sites_solution_hydrogens geom
_atom_sites_solution_primary direct
_atom_sites_solution_secondary difmap
_audit_creation_method SHELXL-97
_cell_angle_alpha 90.00
_cell_angle_beta 98.24(4)
_cell_angle_gamma 90.00
_cell_formula_units_Z 4
_cell_length_a 10.972(3)
_cell_length_b 11.257(2)
_cell_length_c 20.908(8)
_cell_measurement_reflns_used 6464
_cell_measurement_temperature 193(2)
_cell_measurement_theta_max 25.8
_cell_measurement_theta_min 2
_cell_volume 2555.7(13)
_computing_cell_refinement 'STOE Wincell (X-Area)'
_computing_data_collection 'STOE WinXpose (X-Area)'
_computing_data_reduction 'STOE WinIntegrate (X-Area)'
_computing_structure_refinement 'SHELXL-97 (Sheldrick, 1997)'
_computing_structure_solution 'SHELXS-97 (Sheldrick, 1997)'
_diffrn_ambient_temperature 193(2)
_diffrn_measured_fraction_theta_full 0.991
_diffrn_measured_fraction_theta_max 0.991
_diffrn_measurement_device_type IPDS1(Stoe)
_diffrn_measurement_method 'phi scans'
_diffrn_radiation_monochromator graphite
_diffrn_radiation_source 'fine-focus sealed tube'
_diffrn_radiation_type MoK\a
_diffrn_radiation_wavelength 0.71073
_diffrn_reflns_av_R_equivalents 0.1274
_diffrn_reflns_av_sigmaI/netI 0.1545
_diffrn_reflns_limit_h_max 13
_diffrn_reflns_limit_h_min -13
_diffrn_reflns_limit_k_max 13
_diffrn_reflns_limit_k_min -13
_diffrn_reflns_limit_l_max 25
_diffrn_reflns_limit_l_min -25
_diffrn_reflns_number 19737
_diffrn_reflns_theta_full 25.97
_diffrn_reflns_theta_max 25.97
_diffrn_reflns_theta_min 1.97
_exptl_absorpt_coefficient_mu 0.775
_exptl_absorpt_correction_type none
_exptl_crystal_colour green
_exptl_crystal_density_diffrn 1.314
_exptl_crystal_density_method 'not measured'
_exptl_crystal_description plate
_exptl_crystal_F_000 1068
_exptl_crystal_size_max 0.26
_exptl_crystal_size_mid 0.20
_exptl_crystal_size_min 0.12
_refine_diff_density_max 0.595
_refine_diff_density_min -0.479
_refine_diff_density_rms 0.085
_refine_ls_extinction_method none
_refine_ls_goodness_of_fit_ref 0.771
_refine_ls_hydrogen_treatment constr
_refine_ls_matrix_type full
_refine_ls_number_parameters 306
_refine_ls_number_reflns 4966
_refine_ls_number_restraints 0
_refine_ls_restrained_S_all 0.771
_refine_ls_R_factor_all 0.1153
_refine_ls_R_factor_gt 0.0457
_refine_ls_shift/su_max 0.000
_refine_ls_shift/su_mean 0.000
_refine_ls_structure_factor_coef Fsqd
_refine_ls_weighting_details 'calc w=1/[\s^2^(Fo^2^)+(0.0243P)^2^+0.0000P] where P=(Fo^2^+2Fc^2^)/3'
_refine_ls_weighting_scheme calc
_refine_ls_wR_factor_gt 0.0748
_refine_ls_wR_factor_ref 0.0883
_reflns_number_gt 2441
_reflns_number_total 4966
_reflns_threshold_expression >2sigma(I)
_cod_data_source_file ic062009tsi20061019_115859_3.cif
_cod_data_source_block sp5sk
_cod_database_code 4307510

loop_
_symmetry_equiv_pos_as_xyz
'x, y, z'
'-x+1/2, y+1/2, -z+1/2'
'-x, -y, -z'
'x-1/2, -y-1/2, z-1/2'

loop_
_atom_site_label
_atom_site_type_symbol
_atom_site_fract_x
_atom_site_fract_y
_atom_site_fract_z
_atom_site_U_iso_or_equiv
_atom_site_adp_type
_atom_site_occupancy
_atom_site_symmetry_multiplicity
_atom_site_calc_flag
_atom_site_refinement_flags
_atom_site_disorder_assembly
_atom_site_disorder_group
C1 C 0.5817(4) 0.2040(3) 0.10180(17) 0.0333(10) Uani 1 1 d . . .
H1A H 0.5623 0.2764 0.1243 0.050 Uiso 1 1 calc R . .
H1B H 0.6701 0.1874 0.1117 0.050 Uiso 1 1 calc R . .
H1C H 0.5350 0.1372 0.1160 0.050 Uiso 1 1 calc R . .
C2 C 0.5479(3) 0.2207(3) 0.03101(16) 0.0237(8) Uani 1 1 d . . .
C3 C 0.6085(3) 0.2981(3) -0.00980(17) 0.0247(8) Uani 1 1 d . . .
C4 C 0.5450(3) 0.2869(3) -0.07129(16) 0.0236(8) Uani 1 1 d . . .
C5 C 0.4465(3) 0.2024(3) -0.06778(16) 0.0244(8) Uani 1 1 d . . .
C6 C 0.3625(3) 0.1635(3) -0.11800(16) 0.0224(8) Uani 1 1 d . . .
H6 H 0.3709 0.1949 -0.1593 0.027 Uiso 1 1 calc R . .
C7 C 0.2646(3) 0.0824(3) -0.11635(15) 0.0226(7) Uani 1 1 d . . .
C8 C 0.1882(3) 0.0288(3) -0.17015(16) 0.0225(8) Uani 1 1 d . . .
C9 C 0.1079(3) -0.0468(3) -0.14372(16) 0.0234(8) Uani 1 1 d . . .
C10 C 0.1388(3) -0.0378(3) -0.07485(16) 0.0216(8) Uani 1 1 d . . .
C11 C 0.0922(3) -0.1083(3) -0.02763(16) 0.0230(8) Uani 1 1 d . . .
H11 H 0.0224 -0.1559 -0.0427 0.028 Uiso 1 1 calc R . .
C12 C 0.1358(3) -0.1163(3) 0.03733(15) 0.0226(8) Uani 1 1 d . . .
C13 C 0.0946(3) -0.1972(3) 0.08314(17) 0.0236(8) Uani 1 1 d . . .
C14 C 0.1688(4) -0.1789(3) 0.14145(18) 0.0285(9) Uani 1 1 d . . .
C15 C 0.2509(3) -0.0840(3) 0.13110(15) 0.0268(8) Uani 1 1 d . . .
C16 C 0.3447(4) -0.0278(3) 0.18001(18) 0.0380(10) Uani 1 1 d . . .
H16A H 0.4271 -0.0533 0.1729 0.057 Uiso 1 1 calc R . .
H16B H 0.3305 -0.0518 0.2234 0.057 Uiso 1 1 calc R . .
H16C H 0.3385 0.0588 0.1761 0.057 Uiso 1 1 calc R . .
C17 C 0.7171(3) 0.3759(3) 0.01263(18) 0.0309(9) Uani 1 1 d . . .
H17A H 0.7645 0.3884 -0.0237 0.037 Uiso 1 1 calc R . .
H17B H 0.7715 0.3346 0.0475 0.037 Uiso 1 1 calc R . .
C18 C 0.6816(4) 0.4962(4) 0.0374(2) 0.0493(12) Uani 1 1 d . . .
H18A H 0.6248 0.5363 0.0038 0.074 Uiso 1 1 calc R . .
H18B H 0.7557 0.5448 0.0485 0.074 Uiso 1 1 calc R . .
H18C H 0.6414 0.4851 0.0759 0.074 Uiso 1 1 calc R . .
C19 C 0.5665(4) 0.3523(3) -0.13058(17) 0.0329(9) Uani 1 1 d . . .
H19A H 0.4964 0.4047 -0.1445 0.049 Uiso 1 1 calc R . .
H19B H 0.5755 0.2954 -0.1650 0.049 Uiso 1 1 calc R . .
H19C H 0.6418 0.3998 -0.1212 0.049 Uiso 1 1 calc R . .
C20 C 0.2006(4) 0.0439(3) -0.24016(17) 0.0303(9) Uani 1 1 d . . .
H20A H 0.2160 0.1288 -0.2484 0.036 Uiso 1 1 calc R . .
H20B H 0.1216 0.0218 -0.2666 0.036 Uiso 1 1 calc R . .
C21 C 0.3036(4) -0.0301(4) -0.26219(19) 0.0426(11) Uani 1 1 d . . .
H21A H 0.3827 -0.0070 -0.2374 0.064 Uiso 1 1 calc R . .
H21B H 0.3058 -0.0162 -0.3083 0.064 Uiso 1 1 calc R . .
H21C H 0.2884 -0.1145 -0.2550 0.064 Uiso 1 1 calc R . .
C22 C 0.0121(3) -0.1265(3) -0.17923(17) 0.0296(9) Uani 1 1 d . . .
H22A H -0.0256 -0.0865 -0.2194 0.036 Uiso 1 1 calc R . .
H22B H -0.0535 -0.1403 -0.1521 0.036 Uiso 1 1 calc R . .
C23 C 0.0643(4) -0.2448(3) -0.1963(2) 0.0421(11) Uani 1 1 d . . .
H23A H 0.1275 -0.2319 -0.2243 0.063 Uiso 1 1 calc R . .
H23B H -0.0018 -0.2941 -0.2189 0.063 Uiso 1 1 calc R . .
H23C H 0.1011 -0.2852 -0.1566 0.063 Uiso 1 1 calc R . .
C24 C -0.0076(4) -0.2842(3) 0.06934(19) 0.0345(10) Uani 1 1 d . . .
H24A H -0.0047 -0.3401 0.1055 0.052 Uiso 1 1 calc R . .
H24B H 0.0010 -0.3279 0.0297 0.052 Uiso 1 1 calc R . .
H24C H -0.0865 -0.2420 0.0638 0.052 Uiso 1 1 calc R . .
C25 C 0.1691(4) -0.2457(3) 0.20402(18) 0.0345(10) Uani 1 1 d . . .
H25A H 0.1515 -0.3305 0.1941 0.041 Uiso 1 1 calc R . .
H25B H 0.2523 -0.2407 0.2293 0.041 Uiso 1 1 calc R . .
C26 C 0.0770(5) -0.2001(5) 0.2446(2) 0.0612(14) Uani 1 1 d . . .
H26A H 0.0954 -0.1170 0.2561 0.092 Uiso 1 1 calc R . .
H26B H 0.0816 -0.2478 0.2841 0.092 Uiso 1 1 calc R . .
H26C H -0.0059 -0.2059 0.2202 0.092 Uiso 1 1 calc R . .
C27 C 0.2076(4) 0.3143(3) 0.09649(18) 0.0319(9) Uani 1 1 d . . .
N1 N 0.4518(3) 0.1635(2) -0.00246(13) 0.0240(7) Uani 1 1 d . . .
N2 N 0.2322(3) 0.0417(2) -0.05934(13) 0.0235(7) Uani 1 1 d . . .
N3 N 0.2344(3) -0.0468(2) 0.06961(13) 0.0254(7) Uani 1 1 d . . .
N4 N 0.2455(3) 0.2267(3) 0.07545(15) 0.0353(8) Uani 1 1 d . . .
Co Co 0.30318(5) 0.09266(4) 0.02807(2) 0.02392(14) Uani 1 1 d . . .
S S 0.15264(14) 0.43038(10) 0.12488(7) 0.0660(4) Uani 1 1 d . . .

loop_
_atom_site_aniso_label
_atom_site_aniso_U_11
_atom_site_aniso_U_22
_atom_site_aniso_U_33
_atom_site_aniso_U_23
_atom_site_aniso_U_13
_atom_site_aniso_U_12
C1 0.033(3) 0.042(2) 0.023(2) 0.0005(17) -0.0010(17) -0.001(2)
C2 0.025(2) 0.0239(19) 0.0222(19) -0.0026(15) 0.0041(16) 0.0040(17)
C3 0.019(2) 0.0280(19) 0.027(2) -0.0045(16) 0.0040(16) 0.0041(17)
C4 0.025(2) 0.0223(18) 0.0238(19) -0.0018(15) 0.0043(16) -0.0020(16)
C5 0.027(2) 0.0243(18) 0.0225(19) -0.0004(15) 0.0042(16) 0.0001(17)
C6 0.025(2) 0.0235(18) 0.0185(18) 0.0010(15) 0.0015(16) -0.0002(17)
C7 0.025(2) 0.0221(17) 0.0214(17) 0.0004(16) 0.0038(14) -0.0015(18)
C8 0.023(2) 0.0265(18) 0.0175(18) 0.0004(15) 0.0006(15) 0.0016(17)
C9 0.023(2) 0.0277(19) 0.0188(18) -0.0038(15) 0.0000(16) 0.0009(17)
C10 0.025(2) 0.0213(17) 0.0185(17) -0.0006(14) 0.0025(15) 0.0006(17)
C11 0.0196(19) 0.0227(18) 0.0260(18) 0.0003(16) 0.0004(15) 0.0006(17)
C12 0.024(2) 0.024(2) 0.0196(17) -0.0010(14) 0.0021(15) 0.0046(16)
C13 0.026(2) 0.0204(18) 0.0239(19) 0.0013(15) 0.0034(16) 0.0034(16)
C14 0.029(2) 0.0259(19) 0.032(2) 0.0051(17) 0.0069(18) 0.0020(18)
C15 0.029(2) 0.0274(18) 0.0237(18) 0.0008(18) 0.0024(15) 0.0058(19)
C16 0.043(3) 0.043(2) 0.027(2) 0.0035(18) -0.0002(19) -0.008(2)
C17 0.025(2) 0.034(2) 0.033(2) -0.0023(16) 0.0025(17) -0.0047(17)
C18 0.043(3) 0.038(2) 0.067(3) -0.016(2) 0.005(2) -0.009(2)
C19 0.037(3) 0.035(2) 0.027(2) 0.0065(17) 0.0047(18) -0.0034(19)
C20 0.028(2) 0.038(2) 0.0244(19) -0.0030(16) 0.0026(17) -0.0057(18)
C21 0.045(3) 0.056(3) 0.029(2) -0.003(2) 0.012(2) -0.001(2)
C22 0.028(2) 0.038(2) 0.0223(19) -0.0009(16) -0.0006(17) -0.0056(17)
C23 0.047(3) 0.037(2) 0.039(2) -0.0078(19) -0.004(2) -0.007(2)
C24 0.030(2) 0.031(2) 0.042(2) 0.0086(18) 0.0034(19) -0.0011(19)
C25 0.038(3) 0.037(2) 0.029(2) 0.0093(18) 0.0069(18) 0.000(2)
C26 0.065(4) 0.074(3) 0.050(3) 0.023(3) 0.027(3) 0.020(3)
C27 0.041(3) 0.027(2) 0.031(2) 0.0012(17) 0.0142(19) -0.0054(19)
N1 0.0305(19) 0.0236(15) 0.0168(15) 0.0007(13) -0.0005(13) 0.0032(14)
N2 0.0253(18) 0.0230(15) 0.0228(16) 0.0022(13) 0.0051(13) -0.0021(14)
N3 0.0274(19) 0.0308(17) 0.0181(16) -0.0012(13) 0.0034(13) 0.0030(14)
N4 0.041(2) 0.0353(19) 0.0294(18) 0.0002(15) 0.0051(16) -0.0097(17)
Co 0.0295(3) 0.0233(2) 0.0187(2) -0.0011(2) 0.00272(19) -0.0016(3)
S 0.0936(11) 0.0318(6) 0.0835(9) -0.0093(6) 0.0498(9) 0.0054(7)

loop_
_atom_type_symbol
_atom_type_description
_atom_type_scat_dispersion_real
_atom_type_scat_dispersion_imag
_atom_type_scat_source
C C 0.0033 0.0016 'International Tables Vol C Tables 4.2.6.8 and 6.1.1.4'
H H 0.0000 0.0000 'International Tables Vol C Tables 4.2.6.8 and 6.1.1.4'
N N 0.0061 0.0033 'International Tables Vol C Tables 4.2.6.8 and 6.1.1.4'
Co Co 0.3494 0.9721 'International Tables Vol C Tables 4.2.6.8 and 6.1.1.4'
S S 0.1246 0.1234 'International Tables Vol C Tables 4.2.6.8 and 6.1.1.4'

loop_
_geom_angle_atom_site_label_1
_geom_angle_atom_site_label_2
_geom_angle_atom_site_label_3
_geom_angle
_geom_angle_site_symmetry_1
_geom_angle_site_symmetry_3
_geom_angle_publ_flag
N1 C2 C3 112.0(3) . . ?
N1 C2 C1 121.6(3) . . ?
C3 C2 C1 126.5(3) . . ?
C4 C3 C2 106.4(3) . . ?
C4 C3 C17 128.2(3) . . ?
C2 C3 C17 125.4(3) . . ?
C3 C4 C5 107.1(3) . . ?
C3 C4 C19 127.7(3) . . ?
C5 C4 C19 125.1(3) . . ?
C6 C5 N1 124.6(3) . . ?
C6 C5 C4 126.7(3) . . ?
N1 C5 C4 108.7(3) . . ?
C5 C6 C7 128.3(3) . . ?
N2 C7 C6 122.0(3) . . ?
N2 C7 C8 110.2(3) . . ?
C6 C7 C8 127.8(3) . . ?
C9 C8 C7 106.1(3) . . ?
C9 C8 C20 127.4(3) . . ?
C7 C8 C20 126.3(3) . . ?
C8 C9 C10 106.5(3) . . ?
C8 C9 C22 127.4(3) . . ?
C10 C9 C22 126.0(3) . . ?
N2 C10 C11 122.4(3) . . ?
N2 C10 C9 110.2(3) . . ?
C11 C10 C9 127.0(3) . . ?
C12 C11 C10 127.9(3) . . ?
C11 C12 N3 124.4(3) . . ?
C11 C12 C13 126.8(3) . . ?
N3 C12 C13 108.7(3) . . ?
C14 C13 C12 107.0(3) . . ?
C14 C13 C24 127.1(3) . . ?
C12 C13 C24 126.0(3) . . ?
C13 C14 C15 106.3(3) . . ?
C13 C14 C25 128.2(3) . . ?
C15 C14 C25 125.4(3) . . ?
N3 C15 C14 112.1(3) . . ?
N3 C15 C16 120.9(3) . . ?
C14 C15 C16 127.0(3) . . ?
C3 C17 C18 113.4(3) . . ?
C8 C20 C21 114.1(3) . . ?
C9 C22 C23 112.5(3) . . ?
C26 C25 C14 113.8(3) . . ?
N4 C27 S 178.3(4) . . ?
C2 N1 C5 105.8(3) . . ?
C2 N1 Co 129.8(2) . . ?
C5 N1 Co 120.3(2) . . ?
C10 N2 C7 107.0(3) . . ?
C10 N2 Co 126.6(2) . . ?
C7 N2 Co 126.4(2) . . ?
C15 N3 C12 105.8(3) . . ?
C15 N3 Co 131.0(3) . . ?
C12 N3 Co 122.3(2) . . ?
C27 N4 Co 171.5(3) . . ?
N4 Co N2 125.52(13) . . ?
N4 Co N3 102.49(11) . . ?
N2 Co N3 92.91(12) . . ?
N4 Co N1 101.05(13) . . ?
N2 Co N1 93.00(12) . . ?
N3 Co N1 146.03(12) . . ?

loop_
_geom_bond_atom_site_label_1
_geom_bond_atom_site_label_2
_geom_bond_distance
_geom_bond_site_symmetry_2
_geom_bond_publ_flag
C1 C2 1.485(5) . ?
C2 N1 1.344(5) . ?
C2 C3 1.446(5) . ?
C3 C4 1.377(5) . ?
C3 C17 1.499(5) . ?
C4 C5 1.449(5) . ?
C4 C19 1.490(5) . ?
C5 C6 1.366(5) . ?
C5 N1 1.427(4) . ?
C6 C7 1.414(5) . ?
C7 N2 1.371(4) . ?
C7 C8 1.436(5) . ?
C8 C9 1.394(5) . ?
C8 C20 1.499(5) . ?
C9 C10 1.435(5) . ?
C9 C22 1.495(5) . ?
C10 N2 1.364(4) . ?
C10 C11 1.418(5) . ?
C11 C12 1.377(5) . ?
C12 N3 1.425(4) . ?
C12 C13 1.441(5) . ?
C13 C14 1.381(5) . ?
C13 C24 1.486(5) . ?
C14 C15 1.434(5) . ?
C14 C25 1.508(5) . ?
C15 N3 1.339(4) . ?
C15 C16 1.484(5) . ?
C17 C18 1.520(5) . ?
C20 C21 1.527(5) . ?
C22 C23 1.513(5) . ?
C25 C26 1.500(6) . ?
C27 N4 1.179(4) . ?
C27 S 1.590(4) . ?
N1 Co 2.000(3) . ?
N2 Co 1.967(3) . ?
N3 Co 1.994(3) . ?
N4 Co 1.959(3) . ?

loop_
_geom_torsion_atom_site_label_1
_geom_torsion_atom_site_label_2
_geom_torsion_atom_site_label_3
_geom_torsion_atom_site_label_4
_geom_torsion
_geom_torsion_site_symmetry_1
_geom_torsion_site_symmetry_2
_geom_torsion_site_symmetry_3
_geom_torsion_site_symmetry_4
_geom_torsion_publ_flag
N1 C2 C3 C4 0.1(4) . . . . ?
C1 C2 C3 C4 -178.8(3) . . . . ?
N1 C2 C3 C17 178.8(3) . . . . ?
C1 C2 C3 C17 -0.1(6) . . . . ?
C2 C3 C4 C5 -0.3(4) . . . . ?
C17 C3 C4 C5 -179.0(3) . . . . ?
C2 C3 C4 C19 176.8(3) . . . . ?
C17 C3 C4 C19 -1.9(6) . . . . ?
C3 C4 C5 C6 -178.7(3) . . . . ?
C19 C4 C5 C6 4.2(6) . . . . ?
C3 C4 C5 N1 0.4(4) . . . . ?
C19 C4 C5 N1 -176.8(3) . . . . ?
N1 C5 C6 C7 1.9(6) . . . . ?
C4 C5 C6 C7 -179.2(3) . . . . ?
C5 C6 C7 N2 8.3(6) . . . . ?
C5 C6 C7 C8 -170.0(4) . . . . ?
N2 C7 C8 C9 -0.2(4) . . . . ?
C6 C7 C8 C9 178.2(3) . . . . ?
N2 C7 C8 C20 -175.4(3) . . . . ?
C6 C7 C8 C20 3.0(6) . . . . ?
C7 C8 C9 C10 -0.6(4) . . . . ?
C20 C8 C9 C10 174.6(3) . . . . ?
C7 C8 C9 C22 -178.0(3) . . . . ?
C20 C8 C9 C22 -2.8(6) . . . . ?
C8 C9 C10 N2 1.3(4) . . . . ?
C22 C9 C10 N2 178.7(3) . . . . ?
C8 C9 C10 C11 -172.1(3) . . . . ?
C22 C9 C10 C11 5.3(6) . . . . ?
N2 C10 C11 C12 -5.4(5) . . . . ?
C9 C10 C11 C12 167.2(3) . . . . ?
C10 C11 C12 N3 4.0(6) . . . . ?
C10 C11 C12 C13 -173.3(3) . . . . ?
C11 C12 C13 C14 176.3(3) . . . . ?
N3 C12 C13 C14 -1.3(4) . . . . ?
C11 C12 C13 C24 -3.2(6) . . . . ?
N3 C12 C13 C24 179.2(3) . . . . ?
C12 C13 C14 C15 2.2(4) . . . . ?
C24 C13 C14 C15 -178.3(3) . . . . ?
C12 C13 C14 C25 -176.1(3) . . . . ?
C24 C13 C14 C25 3.4(6) . . . . ?
C13 C14 C15 N3 -2.4(4) . . . . ?
C25 C14 C15 N3 175.9(3) . . . . ?
C13 C14 C15 C16 177.0(4) . . . . ?
C25 C14 C15 C16 -4.7(6) . . . . ?
C4 C3 C17 C18 92.7(5) . . . . ?
C2 C3 C17 C18 -85.7(5) . . . . ?
C9 C8 C20 C21 -96.0(4) . . . . ?
C7 C8 C20 C21 78.2(5) . . . . ?
C8 C9 C22 C23 84.5(5) . . . . ?
C10 C9 C22 C23 -92.3(4) . . . . ?
C13 C14 C25 C26 -85.4(5) . . . . ?
C15 C14 C25 C26 96.6(5) . . . . ?
C3 C2 N1 C5 0.1(4) . . . . ?
C1 C2 N1 C5 179.1(3) . . . . ?
C3 C2 N1 Co -156.5(2) . . . . ?
C1 C2 N1 Co 22.5(5) . . . . ?
C6 C5 N1 C2 178.8(3) . . . . ?
C4 C5 N1 C2 -0.3(4) . . . . ?
C6 C5 N1 Co -21.9(4) . . . . ?
C4 C5 N1 Co 159.0(2) . . . . ?
C11 C10 N2 C7 172.3(3) . . . . ?
C9 C10 N2 C7 -1.4(4) . . . . ?
C11 C10 N2 Co -9.6(5) . . . . ?
C9 C10 N2 Co 176.7(2) . . . . ?
C6 C7 N2 C10 -177.6(3) . . . . ?
C8 C7 N2 C10 1.0(4) . . . . ?
C6 C7 N2 Co 4.4(5) . . . . ?
C8 C7 N2 Co -177.1(2) . . . . ?
C14 C15 N3 C12 1.6(4) . . . . ?
C16 C15 N3 C12 -177.9(3) . . . . ?
C14 C15 N3 Co 171.1(3) . . . . ?
C16 C15 N3 Co -8.3(5) . . . . ?
C11 C12 N3 C15 -177.9(3) . . . . ?
C13 C12 N3 C15 -0.1(4) . . . . ?
C11 C12 N3 Co 11.4(4) . . . . ?
C13 C12 N3 Co -170.8(2) . . . . ?
S C27 N4 Co 99(12) . . . . ?
C27 N4 Co N2 -35(2) . . . . ?
C27 N4 Co N3 -138(2) . . . . ?
C27 N4 Co N1 67(2) . . . . ?
C10 N2 Co N4 -89.4(3) . . . . ?
C7 N2 Co N4 88.3(3) . . . . ?
C10 N2 Co N3 18.2(3) . . . . ?
C7 N2 Co N3 -164.1(3) . . . . ?
C10 N2 Co N1 164.8(3) . . . . ?
C7 N2 Co N1 -17.6(3) . . . . ?
C15 N3 Co N4 -59.1(3) . . . . ?
C12 N3 Co N4 109.0(3) . . . . ?
C15 N3 Co N2 173.5(3) . . . . ?
C12 N3 Co N2 -18.4(3) . . . . ?
C15 N3 Co N1 73.7(4) . . . . ?
C12 N3 Co N1 -118.2(3) . . . . ?
C2 N1 Co N4 51.5(3) . . . . ?
C5 N1 Co N4 -102.2(2) . . . . ?
C2 N1 Co N2 178.6(3) . . . . ?
C5 N1 Co N2 24.9(2) . . . . ?
C2 N1 Co N3 -81.7(4) . . . . ?
C5 N1 Co N3 124.6(3) . . . . ?
